data_2218999
loop_
_publ_author_name
'Wang, Wenxiang'
'Zhao, Hong'

_publ_section_title
;
 4,4'-[(1,3,4-Thiadiazole-2,5-diyl)bis(thiomethylene)]dibenzonitrile
;
_journal_coeditor_code FL2207
_journal_issue 8
_journal_name_full 'Acta Crystallographica Section E'
_journal_page_first o1599
_journal_paper_doi 10.1107/S1600536808022848
_journal_volume 64
_journal_year 2008
_chemical_formula_iupac 'C18 H12 N4 S3'
_chemical_formula_moiety 'C18 H12 N4 S3'
_chemical_formula_sum 'C18 H12 N4 S3'
_chemical_formula_weight 380.50
_chemical_name_systematic
;
4,4'-[(1,3,4-Thiadiazole-2,5-diyl)bis(thiomethylene)]dibenzonitrile
;
_space_group_IT_number 14
_symmetry_cell_setting monoclinic
_symmetry_space_group_name_Hall '-P 2ybc'
_symmetry_space_group_name_H-M 'P 1 21/c 1'
_atom_sites_solution_hydrogens geom
_atom_sites_solution_primary direct
_atom_sites_solution_secondary difmap
_audit_creation_method SHELXL-97
_cell_angle_alpha 90.00
_cell_angle_beta 92.53(3)
_cell_angle_gamma 90.00
_cell_formula_units_Z 4
_cell_length_a 7.6974(15)
_cell_length_b 8.4375(17)
_cell_length_c 27.272(6)
_cell_measurement_reflns_used 12716
_cell_measurement_temperature 293(2)
_cell_measurement_theta_max 27.29
_cell_measurement_theta_min 3.32
_cell_volume 1769.5(6)
_computing_cell_refinement 'CrystalClear (Rigaku, 2005)'
_computing_data_collection 'CrystalClear (Rigaku, 2005)'
_computing_data_reduction 'CrystalClear (Rigaku, 2005)'
_computing_molecular_graphics 'SHELXTL (Sheldrick, 2008)'
_computing_publication_material 'SHELXTL (Sheldrick, 2008)'
_computing_structure_refinement 'SHELXL97 (Sheldrick, 2008)'
_computing_structure_solution 'SHELXS97 (Sheldrick, 2008)'
_diffrn_ambient_temperature 293(2)
_diffrn_detector_area_resol_mean 13.6612
_diffrn_measured_fraction_theta_full 0.997
_diffrn_measured_fraction_theta_max 0.997
_diffrn_measurement_device_type 'Rigaku Mercury2'
_diffrn_measurement_method CCD_Profile_fitting
_diffrn_radiation_monochromator graphite
_diffrn_radiation_source 'fine-focus sealed tube'
_diffrn_radiation_type MoK\a
_diffrn_radiation_wavelength 0.71073
_diffrn_reflns_av_R_equivalents 0.0428
_diffrn_reflns_av_sigmaI/netI 0.0412
_diffrn_reflns_limit_h_max 9
_diffrn_reflns_limit_h_min -9
_diffrn_reflns_limit_k_max 10
_diffrn_reflns_limit_k_min -10
_diffrn_reflns_limit_l_max 35
_diffrn_reflns_limit_l_min -35
_diffrn_reflns_number 15327
_diffrn_reflns_theta_full 27.48
_diffrn_reflns_theta_max 27.48
_diffrn_reflns_theta_min 2.99
_exptl_absorpt_coefficient_mu 0.427
_exptl_absorpt_correction_T_max 0.903
_exptl_absorpt_correction_T_min 0.814
_exptl_absorpt_correction_type multi-scan
_exptl_absorpt_process_details '(CrystalClear; Rigaku, 2005)'
_exptl_crystal_colour Colorless
_exptl_crystal_density_diffrn 1.428
_exptl_crystal_density_method 'not measured'
_exptl_crystal_description Prism
_exptl_crystal_F_000 784
_exptl_crystal_size_max 0.4500
_exptl_crystal_size_mid 0.4000
_exptl_crystal_size_min 0.3000
_refine_diff_density_max 0.200
_refine_diff_density_min -0.246
_refine_ls_extinction_method none
_refine_ls_goodness_of_fit_ref 1.049
_refine_ls_hydrogen_treatment constr
_refine_ls_matrix_type full
_refine_ls_number_parameters 226
_refine_ls_number_reflns 4028
_refine_ls_number_restraints 0
_refine_ls_restrained_S_all 1.049
_refine_ls_R_factor_all 0.0836
_refine_ls_R_factor_gt 0.0529
_refine_ls_shift/su_max 0.000
_refine_ls_shift/su_mean 0.000
_refine_ls_structure_factor_coef Fsqd
_refine_ls_weighting_details 'calc w=1/[\s^2^(Fo^2^)+(0.0435P)^2^+0.4638P] where P=(Fo^2^+2Fc^2^)/3'
_refine_ls_weighting_scheme calc
_refine_ls_wR_factor_gt 0.1043
_refine_ls_wR_factor_ref 0.1153
_reflns_number_gt 2754
_reflns_number_total 4028
_reflns_threshold_expression I>2\s(I)
_cod_data_source_file fl2207.cif
_cod_data_source_block I
_cod_original_sg_symbol_H-M 'P 21/c'
_cod_database_code 2218999
_cod_database_fobs_code 2218999

loop_
_symmetry_equiv_pos_as_xyz
'x, y, z'
'-x, y+1/2, -z+1/2'
'-x, -y, -z'
'x, -y-1/2, z-1/2'

loop_
_atom_site_type_symbol
_atom_site_label
_atom_site_fract_x
_atom_site_fract_y
_atom_site_fract_z
_atom_site_U_iso_or_equiv
_atom_site_adp_type
_atom_site_calc_flag
_atom_site_refinement_flags
_atom_site_occupancy
C C1 0.6555(3) 0.3789(3) 0.34124(8) 0.0469(5) Uani d . 1
C C2 0.9214(3) 0.3764(3) 0.38800(8) 0.0476(6) Uani d . 1
C C3 0.4395(3) 0.2503(3) 0.27094(10) 0.0619(7) Uani d . 1
H H3A 0.5357 0.2535 0.2491 0.074 Uiso calc R 1
H H3B 0.4455 0.1514 0.2891 0.074 Uiso calc R 1
C C4 0.2700(3) 0.2614(3) 0.24188(9) 0.0494(6) Uani d . 1
C C5 0.1254(3) 0.1815(3) 0.25715(10) 0.0681(8) Uani d . 1
H H5 0.1344 0.1193 0.2853 0.082 Uiso calc R 1
C C6 -0.0313(3) 0.1926(3) 0.23136(10) 0.0675(8) Uani d . 1
H H6 -0.1277 0.1379 0.2419 0.081 Uiso calc R 1
C C7 -0.0448(3) 0.2853(3) 0.18983(8) 0.0463(5) Uani d . 1
C C8 0.0971(3) 0.3662(3) 0.17434(8) 0.0504(6) Uani d . 1
H H8 0.0873 0.4293 0.1464 0.060 Uiso calc R 1
C C9 0.2533(3) 0.3540(3) 0.20014(9) 0.0521(6) Uani d . 1
H H9 0.3494 0.4087 0.1894 0.062 Uiso calc R 1
C C10 -0.2123(3) 0.3038(3) 0.16434(9) 0.0576(7) Uani d . 1
C C11 1.2030(3) 0.2210(3) 0.42467(10) 0.0602(7) Uani d . 1
H H11A 1.1265 0.1432 0.4386 0.072 Uiso calc R 1
H H11B 1.2195 0.1920 0.3908 0.072 Uiso calc R 1
C C12 1.3756(3) 0.2188(3) 0.45268(8) 0.0489(6) Uani d . 1
C C13 1.4027(3) 0.2929(3) 0.49739(9) 0.0571(6) Uani d . 1
H H13 1.3126 0.3500 0.5106 0.068 Uiso calc R 1
C C14 1.5604(3) 0.2838(3) 0.52286(9) 0.0568(6) Uani d . 1
H H14 1.5767 0.3346 0.5530 0.068 Uiso calc R 1
C C15 1.6945(3) 0.1987(3) 0.50351(9) 0.0486(6) Uani d . 1
C C16 1.6682(3) 0.1221(3) 0.45909(9) 0.0563(6) Uani d . 1
H H16 1.7575 0.0631 0.4462 0.068 Uiso calc R 1
C C17 1.5102(3) 0.1328(3) 0.43390(9) 0.0553(6) Uani d . 1
H H17 1.4936 0.0815 0.4039 0.066 Uiso calc R 1
C C18 1.8610(3) 0.1876(3) 0.52986(9) 0.0558(6) Uani d . 1
N N1 0.7442(3) 0.2519(3) 0.33425(8) 0.0576(5) Uani d . 1
N N2 0.9002(3) 0.2507(2) 0.36166(8) 0.0573(5) Uani d . 1
N N3 -0.3451(3) 0.3216(4) 0.14549(9) 0.0848(8) Uani d . 1
N N4 1.9930(3) 0.1766(3) 0.54989(9) 0.0740(7) Uani d . 1
S S1 0.75230(9) 0.51067(8) 0.38233(2) 0.0594(2) Uani d . 1
S S2 0.45247(8) 0.41683(8) 0.31298(2) 0.0595(2) Uani d . 1
S S3 1.10283(9) 0.41341(8) 0.42665(3) 0.0642(2) Uani d . 1

loop_
_atom_site_aniso_label
_atom_site_aniso_U_11
_atom_site_aniso_U_22
_atom_site_aniso_U_33
_atom_site_aniso_U_12
_atom_site_aniso_U_13
_atom_site_aniso_U_23
C1 0.0514(13) 0.0435(13) 0.0451(13) -0.0003(11) -0.0051(10) -0.0021(10)
C2 0.0521(14) 0.0403(13) 0.0499(13) -0.0007(11) -0.0046(10) 0.0007(10)
C3 0.0557(15) 0.0595(16) 0.0689(17) 0.0079(13) -0.0167(12) -0.0152(13)
C4 0.0475(13) 0.0459(14) 0.0540(14) 0.0037(11) -0.0076(11) -0.0056(11)
C5 0.0654(17) 0.0724(19) 0.0653(17) -0.0093(15) -0.0122(14) 0.0269(14)
C6 0.0509(15) 0.081(2) 0.0694(18) -0.0132(14) -0.0042(13) 0.0272(15)
C7 0.0423(13) 0.0497(14) 0.0463(13) 0.0028(11) -0.0039(10) -0.0007(10)
C8 0.0535(14) 0.0511(14) 0.0464(13) -0.0022(12) -0.0002(11) 0.0072(11)
C9 0.0470(14) 0.0515(15) 0.0577(15) -0.0082(12) 0.0031(11) -0.0010(12)
C10 0.0511(16) 0.0691(18) 0.0523(15) 0.0021(14) 0.0005(12) 0.0068(13)
C11 0.0546(15) 0.0506(15) 0.0741(17) -0.0006(12) -0.0122(13) -0.0093(13)
C12 0.0502(14) 0.0396(13) 0.0561(15) -0.0038(11) -0.0052(11) 0.0033(11)
C13 0.0517(14) 0.0607(16) 0.0584(15) 0.0103(13) -0.0014(12) -0.0096(13)
C14 0.0565(15) 0.0585(16) 0.0547(15) 0.0084(13) -0.0059(12) -0.0061(12)
C15 0.0464(13) 0.0427(13) 0.0564(15) -0.0002(11) -0.0037(11) 0.0103(11)
C16 0.0526(15) 0.0525(15) 0.0640(16) 0.0085(12) 0.0038(12) 0.0001(13)
C17 0.0603(16) 0.0527(15) 0.0526(15) 0.0027(13) -0.0019(12) -0.0080(12)
C18 0.0553(16) 0.0512(15) 0.0607(16) 0.0061(13) 0.0001(12) 0.0081(12)
N1 0.0526(12) 0.0538(13) 0.0648(13) 0.0076(10) -0.0160(10) -0.0139(10)
N2 0.0525(12) 0.0532(13) 0.0647(13) 0.0061(10) -0.0147(10) -0.0131(10)
N3 0.0503(14) 0.126(2) 0.0771(17) 0.0071(15) -0.0094(12) 0.0204(16)
N4 0.0572(14) 0.0870(18) 0.0765(16) 0.0146(13) -0.0119(12) 0.0068(13)
S1 0.0657(4) 0.0441(4) 0.0664(4) 0.0074(3) -0.0187(3) -0.0101(3)
S2 0.0572(4) 0.0556(4) 0.0640(4) 0.0118(3) -0.0159(3) -0.0095(3)
S3 0.0646(4) 0.0468(4) 0.0786(5) 0.0012(3) -0.0278(3) -0.0094(3)

loop_
_atom_type_symbol
_atom_type_description
_atom_type_scat_dispersion_real
_atom_type_scat_dispersion_imag
_atom_type_scat_source
C C 0.0033 0.0016 'International Tables Vol C Tables 4.2.6.8 and 6.1.1.4'
H H 0.0000 0.0000 'International Tables Vol C Tables 4.2.6.8 and 6.1.1.4'
N N 0.0061 0.0033 'International Tables Vol C Tables 4.2.6.8 and 6.1.1.4'
S S 0.1246 0.1234 'International Tables Vol C Tables 4.2.6.8 and 6.1.1.4'

loop_
_geom_angle_atom_site_label_1
_geom_angle_atom_site_label_2
_geom_angle_atom_site_label_3
_geom_angle
N1 C1 S1 114.56(17)
N1 C1 S2 123.94(18)
S1 C1 S2 121.49(14)
N2 C2 S1 114.47(17)
N2 C2 S3 124.36(18)
S1 C2 S3 121.18(14)
C4 C3 S2 107.93(16)
C4 C3 H3A 110.1
S2 C3 H3A 110.1
C4 C3 H3B 110.1
S2 C3 H3B 110.1
H3A C3 H3B 108.4
C5 C4 C9 118.5(2)
C5 C4 C3 120.3(2)
C9 C4 C3 121.2(2)
C6 C5 C4 120.9(2)
C6 C5 H5 119.6
C4 C5 H5 119.6
C5 C6 C7 119.6(2)
C5 C6 H6 120.2
C7 C6 H6 120.2
C8 C7 C6 120.3(2)
C8 C7 C10 120.2(2)
C6 C7 C10 119.4(2)
C9 C8 C7 119.8(2)
C9 C8 H8 120.1
C7 C8 H8 120.1
C8 C9 C4 120.9(2)
C8 C9 H9 119.5
C4 C9 H9 119.5
N3 C10 C7 177.8(3)
C12 C11 S3 111.49(17)
C12 C11 H11A 109.3
S3 C11 H11A 109.3
C12 C11 H11B 109.3
S3 C11 H11B 109.3
H11A C11 H11B 108.0
C13 C12 C17 118.7(2)
C13 C12 C11 122.7(2)
C17 C12 C11 118.6(2)
C14 C13 C12 121.2(2)
C14 C13 H13 119.4
C12 C13 H13 119.4
C13 C14 C15 119.6(2)
C13 C14 H14 120.2
C15 C14 H14 120.2
C16 C15 C14 119.7(2)
C16 C15 C18 119.9(2)
C14 C15 C18 120.4(2)
C17 C16 C15 120.0(2)
C17 C16 H16 120.0
C15 C16 H16 120.0
C16 C17 C12 120.7(2)
C16 C17 H17 119.6
C12 C17 H17 119.6
N4 C18 C15 178.6(3)
C1 N1 N2 112.22(19)
C2 N2 N1 112.35(19)
C1 S1 C2 86.40(12)
C1 S2 C3 99.23(11)
C2 S3 C11 98.82(11)

loop_
_geom_bond_atom_site_label_1
_geom_bond_atom_site_label_2
_geom_bond_distance
C1 N1 1.289(3)
C1 S1 1.725(2)
C1 S2 1.742(2)
C2 N2 1.287(3)
C2 S1 1.727(2)
C2 S3 1.740(2)
C3 C4 1.499(3)
C3 S2 1.814(2)
C3 H3A 0.9700
C3 H3B 0.9700
C4 C5 1.381(3)
C4 C9 1.382(3)
C5 C6 1.372(3)
C5 H5 0.9300
C6 C7 1.376(3)
C6 H6 0.9300
C7 C8 1.371(3)
C7 C10 1.446(3)
C8 C9 1.370(3)
C8 H8 0.9300
C9 H9 0.9300
C10 N3 1.134(3)
C11 C12 1.503(3)
C11 S3 1.799(3)
C11 H11A 0.9700
C11 H11B 0.9700
C12 C13 1.378(3)
C12 C17 1.382(3)
C13 C14 1.374(3)
C13 H13 0.9300
C14 C15 1.381(3)
C14 H14 0.9300
C15 C16 1.380(3)
C15 C18 1.445(3)
C16 C17 1.373(3)
C16 H16 0.9300
C17 H17 0.9300
C18 N4 1.136(3)
N1 N2 1.386(3)

loop_
_cod_related_entry_id
_cod_related_entry_database
_cod_related_entry_code
1 ChemSpider 2506365
